data_2007146
loop_
_publ_author_name
'Louis J. Farrugia'
'Nicholas C. Norman'
'Nigel L. Pickett'

_publ_section_title
;
 Diiodotetrakis[tris(dimethylamino)phosphine
 oxide-<i>O</i>]bismuth(III) Pentaiodide,
 [BiI~2~{OP(NMe~2~)~3~}~4~][I~5~]
;
_journal_issue 4
_journal_name_full 'Acta Crystallographica Section C'
_journal_page_first 476
_journal_page_last 479
_journal_paper_doi 10.1107/S0108270197015485
_journal_volume 54
_journal_year 1998
_chemical_formula_iupac '[BiI2 (C6 H18 N3 OP)4][I5]'
_chemical_formula_moiety 'C24 H72 Bi I2 N12 O4 P4,I5'
_chemical_formula_sum 'C24 H72 Bi I7 N12 O4 P4'
_chemical_formula_weight 1814.1
_chemical_name_systematic
;
bis(iodo)tetrakis{tris(dimethylamido)phosphineoxide}bismuth(III) pentaiodide
;
_space_group_IT_number 122
_symmetry_cell_setting tetragonal
_symmetry_space_group_name_Hall 'I -4 2bw'
_symmetry_space_group_name_H-M 'I -4 2 d'
_cell_angle_alpha 90
_cell_angle_beta 90
_cell_angle_gamma 90
_cell_formula_units_Z 4
_cell_length_a 13.775(6)
_cell_length_b 13.775(6)
_cell_length_c 30.533(5)
_cell_measurement_reflns_used 25
_cell_measurement_temperature 291(2)
_cell_measurement_theta_max 15.1
_cell_measurement_theta_min 8.2
_cell_volume 5794(4)
_computing_cell_refinement 'CAD4 Express'
_computing_data_collection 'CAD4 Express (Enraf Nonius, 1992)'
_computing_data_reduction 'XCAD-4 (Harms & Wocadlo, 1996)'
_computing_molecular_graphics
;
ORTEP3 for Windows (Farrugia, 1997),
CAMERON (Watkin et al., 1993)
;
_computing_structure_refinement 'SHELXL93 (Sheldrick, 1993)'
_computing_structure_solution 'DIRDIF-96 (Beurskens et al, 1996)'
_diffrn_ambient_temperature 291(2)
_diffrn_measurement_device 'Enraf Nonius CAD4'
_diffrn_measurement_method 'non-profiled omega/2theta scans'
_diffrn_radiation_monochromator graphite
_diffrn_radiation_source 'fine-focus sealed tube'
_diffrn_radiation_type MoK\a
_diffrn_radiation_wavelength 0.71073
_diffrn_reflns_av_R_equivalents 0.034
_diffrn_reflns_av_sigmaI/netI 0.0548
_diffrn_reflns_limit_h_max 16
_diffrn_reflns_limit_h_min 0
_diffrn_reflns_limit_k_max 16
_diffrn_reflns_limit_k_min 0
_diffrn_reflns_limit_l_max 36
_diffrn_reflns_limit_l_min 0
_diffrn_reflns_number 2751
_diffrn_reflns_theta_max 25.0
_diffrn_reflns_theta_min 2.5
_diffrn_standards_decay_% 1
_diffrn_standards_interval_time 120
_diffrn_standards_number 3
_exptl_absorpt_coefficient_mu 6.92
_exptl_absorpt_correction_T_max 0.304
_exptl_absorpt_correction_T_min 0.109
_exptl_absorpt_correction_type psi_scans
_exptl_absorpt_process_details
;
[local program based on the method of North, Phillips & Mathews (1968)]
;
_exptl_crystal_colour black
_exptl_crystal_density_diffrn 2.08
_exptl_crystal_density_method none
_exptl_crystal_description prism
_exptl_crystal_F_000 3384
_exptl_crystal_size_max 0.30
_exptl_crystal_size_mid 0.20
_exptl_crystal_size_min 0.15
_refine_diff_density_max 0.78
_refine_diff_density_min -1.10_(1.08\%A_from_Bi1)
_refine_ls_abs_structure_details 'Flack (1983) parameter = -0.029(11)'
_refine_ls_extinction_method none
_refine_ls_goodness_of_fit_all 1.001
_refine_ls_goodness_of_fit_obs 1.081
_refine_ls_hydrogen_treatment noref
_refine_ls_matrix_type full
_refine_ls_number_parameters 133
_refine_ls_number_reflns 1422
_refine_ls_number_restraints 0
_refine_ls_restrained_S_all 1.001
_refine_ls_restrained_S_obs 1.081
_refine_ls_R_factor_all 0.0658
_refine_ls_R_factor_obs .0305
_refine_ls_shift/esd_max -0.005
_refine_ls_shift/esd_mean 0.000
_refine_ls_structure_factor_coef Fsqd
_refine_ls_weighting_details 'w = 1/[\s^2^(Fo^2^)+(0.0374P)^2^ ] where P=(Fo^2^+2Fc^2^)/3'
_refine_ls_weighting_scheme calc
_refine_ls_wR_factor_all 0.0765
_refine_ls_wR_factor_obs .0659
_reflns_number_observed 950
_reflns_number_total 1422
_reflns_observed_criterion >2sigma(I)
_cod_data_source_file bm1163.cif
_cod_data_source_block bibl
_cod_depositor_comments
;
The following automatic conversions were performed:
'_symmetry_cell_setting' value 'Tetragonal' changed to 'tetragonal'
according to '/home/saulius/struct/CIF-dictionaries/cif_core.dic'
dictionary named 'cif_core.dic' version 2.4.1 from 2010-06-29.

Automatic conversion script
Id: cif_fix_enum 1527 2010-12-29 10:47:43Z saulius 

The following automatic conversions were performed:

'_refine_ls_weighting_scheme' value 'calc w =
1/[\s^2^(Fo^2^)+(0.0374P)^2^ ] where P=(Fo^2^+2Fc^2^)/3' was changed
to 'calc'. New tag '_refine_ls_weighting_details' was created. The
value of the new tag was set to 'w = 1/[\s^2^(Fo^2^)+(0.0374P)^2^ ]
where P=(Fo^2^+2Fc^2^)/3'.

Automatic conversion script
Id: cif_fix_values 3143 2015-03-26 13:38:13Z robertas 
;
_cod_original_cell_volume 5793(3)
_cod_database_code 2007146

loop_
_symmetry_equiv_pos_as_xyz
'x, y, z'
'y, -x, -z'
'-x, -y, z'
'-y, x, -z'
'-x+1/2, y, -z+3/4'
'-y+1/2, -x, z+3/4'
'x+1/2, -y, -z+3/4'
'y+1/2, x, z+3/4'
'x+1/2, y+1/2, z+1/2'
'y+1/2, -x+1/2, -z+1/2'
'-x+1/2, -y+1/2, z+1/2'
'-y+1/2, x+1/2, -z+1/2'
'-x+1, y+1/2, -z+5/4'
'-y+1, -x+1/2, z+5/4'
'x+1, -y+1/2, -z+5/4'
'y+1, x+1/2, z+5/4'

loop_
_atom_site_aniso_label
_atom_site_aniso_U_11
_atom_site_aniso_U_22
_atom_site_aniso_U_33
_atom_site_aniso_U_12
_atom_site_aniso_U_13
_atom_site_aniso_U_23
Bi1 .0332(2) .0332(2) .0377(3) .000 .000 .000
I1 .0882(8) .0686(7) .0490(5) .0074(14) .000 .000
P1 .041(2) .048(2) .0588(14) -.0026(15) -.0076(13) -.0049(14)
O1 .039(4) .063(5) .066(4) -.007(4) -.008(4) -.004(4)
N11 .038(6) .078(8) .078(7) -.011(5) -.001(5) -.013(6)
N12 .069(7) .053(7) .079(7) .013(6) -.024(6) -.017(6)
N13 .053(7) .057(6) .089(6) -.008(6) .005(6) -.016(6)
C111 .096(12) .121(14) .060(8) .003(11) .030(8) .008(8)
C112 .053(9) .139(17) .20(2) -.002(11) .010(11) -.042(16)
C121 .22(2) .066(11) .111(13) .058(13) -.077(15) -.024(9)
C122 .20(2) .116(16) .120(14) .016(17) -.089(15) -.028(12)
C131 .073(10) .086(11) .093(10) .012(9) .005(9) -.024(9)
C132 .144(18) .070(11) .154(15) -.048(12) .038(13) -.035(11)
I2 .1276(14) .1276(14) .267(4) .000 .000 .000
I21 .199(4) .0506(13) .182(3) -.009(2) .117(3) -.014(2)
I22 .214(5) .094(2) .175(4) .024(3) .096(4) .040(2)

loop_
_atom_site_label
_atom_site_fract_x
_atom_site_fract_y
_atom_site_fract_z
_atom_site_U_iso_or_equiv
_atom_site_thermal_displace_type
_atom_site_calc_flag
_atom_site_refinement_flags
_atom_site_occupancy
_atom_site_disorder_group
_atom_site_type_symbol
Bi1 .5000 .0000 .2500 .0347(2) Uani d S 1 . Bi
I1 .5000 .0000 .14958(3) .0686(3) Uani d S 1 . I
P1 .2616(2) -.1267(2) .23372(10) .0491(7) Uani d . 1 . P
O1 .3509(5) -.0777(5) .2499(3) .056(2) Uani d . 1 . O
N11 .1810(7) -.1270(9) .2723(3) .065(3) Uani d . 1 . N
N12 .2155(8) -.0717(7) .1928(3) .067(3) Uani d . 1 . N
N13 .2837(8) -.2362(8) .2184(4) .066(3) Uani d . 1 . N
C111 .2133(12) -.1445(14) .3173(4) .092(5) Uani d . 1 . C
H11A .279(3) -.122(7) .3207(10) .111 Uiso calc R 1 . H
H11B .211(7) -.2128(16) .3234(12) .111 Uiso calc R 1 . H
H11C .172(5) -.111(6) .3373(5) .111 Uiso calc R 1 . H
C112 .0786(10) -.1316(17) .2641(7) .130(7) Uani d . 1 . C
H11D .0440(10) -.113(9) .2900(14) .157 Uiso calc R 1 . H
H11E .0610(17) -.197(3) .256(4) .157 Uiso calc R 1 . H
H11F .0623(17) -.088(7) .241(3) .157 Uiso calc R 1 . H
C121 .2042(16) .0365(11) .1939(6) .131(9) Uani d . 1 . C
H12A .244(7) .0628(14) .217(3) .157 Uiso calc R 1 . H
H12B .137(2) .0526(11) .199(4) .157 Uiso calc R 1 . H
H12C .224(8) .0633(13) .1663(16) .157 Uiso calc R 1 . H
C122 .1865(17) -.1087(14) .1520(6) .147(8) Uani d . 1 . C
H12D .239(4) -.102(10) .1314(13) .176 Uiso calc R 1 . H
H12E .131(7) -.073(7) .142(2) .176 Uiso calc R 1 . H
H12F .170(10) -.176(3) .1550(11) .176 Uiso calc R 1 . H
C131 .3709(11) -.2584(11) .1922(5) .084(5) Uani d . 1 . C
H13A .391(4) -.201(2) .176(2) .101 Uiso calc R 1 . H
H13B .356(2) -.310(5) .172(2) .101 Uiso calc R 1 . H
H13C .422(2) -.279(7) .2113(6) .101 Uiso calc R 1 . H
C132 .2223(14) -.3170(11) .2269(6) .122(7) Uani d . 1 . C
H13D .173(5) -.298(2) .247(3) .147 Uiso calc R 1 . H
H13E .260(2) -.369(3) .239(3) .147 Uiso calc R 1 . H
H13F .193(6) -.338(5) .2001(9) .147 Uiso calc R 1 . H
I2 .0000 .0000 .0000 .1741(13) Uani d S 1 . I
I21 -.1435(3) .0395(2) -.07989(12) .144(2) Uani d P .50 . I
I22 -.2786(4) .0613(3) -.14712(13) .161(2) Uani d P .50 . I

loop_
_atom_type_symbol
_atom_type_description
_atom_type_scat_dispersion_real
_atom_type_scat_dispersion_imag
_atom_type_scat_source
Bi Bi -4.1077 10.2566 'International Tables Vol C Tables 4.2.6.8 and 6.1.1.4'
I I -0.4742 1.8119 'International Tables Vol C Tables 4.2.6.8 and 6.1.1.4'
P P 0.1023 0.0942 'International Tables Vol C Tables 4.2.6.8 and 6.1.1.4'
O O 0.0106 0.006 'International Tables Vol C Tables 4.2.6.8 and 6.1.1.4'
N N 0.0061 0.0033 'International Tables Vol C Tables 4.2.6.8 and 6.1.1.4'
C C 0.0033 0.0016 'International Tables Vol C Tables 4.2.6.8 and 6.1.1.4'
H H 0 0 'International Tables Vol C Tables 4.2.6.8 and 6.1.1.4'

loop_
_geom_angle_atom_site_label_1
_geom_angle_atom_site_label_2
_geom_angle_atom_site_label_3
_geom_angle_site_symmetry_1
_geom_angle_site_symmetry_3
_geom_angle
_geom_angle_publ_flag
O1 Bi1 O1 10 3_655 90.0010(10) no
O1 Bi1 O1 10 . 90.0010(10) no
O1 Bi1 O1 3_655 . 179.9(4) yes
O1 Bi1 O1 10 12_545 179.9(4) no
O1 Bi1 O1 3_655 12_545 90.0010(10) no
O1 Bi1 O1 . 12_545 90.00(2) yes
O1 Bi1 I1 10 . 90.1(2) no
O1 Bi1 I1 3_655 . 89.9(2) no
O1 Bi1 I1 . . 89.9(2) yes
O1 Bi1 I1 12_545 . 90.1(2) no
O1 Bi1 I1 10 10 89.9(2) no
O1 Bi1 I1 3_655 10 90.1(2) no
O1 Bi1 I1 . 10 90.1(2) no
O1 Bi1 I1 12_545 10 89.9(2) no
I1 Bi1 I1 . 10 180.0 no
O1 P1 N12 . . 112.0(5) yes
O1 P1 N13 . . 111.4(5) yes
N12 P1 N13 . . 107.0(6) yes
O1 P1 N11 . . 109.1(5) yes
N12 P1 N11 . . 107.3(6) yes
N13 P1 N11 . . 109.8(6) yes
P1 O1 Bi1 . . 160.6(5) yes
C112 N11 C111 . . 117.0(14) no
C112 N11 P1 . . 123.3(11) no
C111 N11 P1 . . 118.3(9) no
C122 N12 C121 . . 110.5(13) no
C122 N12 P1 . . 129.6(11) no
C121 N12 P1 . . 119.8(10) no
C132 N13 C131 . . 114.9(11) no
C132 N13 P1 . . 124.6(9) no
C131 N13 P1 . . 120.4(10) no
I21 I2 I21 . 3 80.09(11) yes
I21 I2 I21 . 4 125.88(7) yes
I21 I2 I21 3 4 125.88(7) no
I21 I2 I21 . 2 125.88(7) no
I21 I2 I21 3 2 125.88(7) no
I21 I2 I21 4 2 80.09(11) no
I22 I21 I22 5_454 . 16.0(3) no
I22 I21 I2 5_454 . 162.2(3) no
I22 I21 I2 . . 175.2(2) yes
I21 I22 I22 5_454 5_454 150.6(5) no
I21 I22 I21 5_454 . 155.8(3) no
I22 I22 I21 5_454 . 13.4(2) no

loop_
_geom_bond_atom_site_label_1
_geom_bond_atom_site_label_2
_geom_bond_site_symmetry_2
_geom_bond_distance
_geom_bond_publ_flag
Bi1 O1 10 2.316(7) no
Bi1 O1 3_655 2.316(7) no
Bi1 O1 . 2.316(7) yes
Bi1 O1 12_545 2.316(7) no
Bi1 I1 . 3.0661(9) yes
Bi1 I1 10 3.0663(9) no
P1 O1 . 1.488(7) yes
P1 N12 . 1.593(10) yes
P1 N13 . 1.609(11) yes
P1 N11 . 1.618(10) yes
N11 C112 . 1.43(2) yes
N11 C111 . 1.47(2) yes
N12 C122 . 1.41(2) yes
N12 C121 . 1.50(2) yes
N13 C132 . 1.42(2) yes
N13 C131 . 1.47(2) yes
I2 I21 . 3.186(5) yes
I2 I21 3 3.186(5) no
I2 I21 4 3.186(5) no
I2 I21 2 3.186(5) no
I21 I22 5_454 1.317(5) no
I21 I22 . 2.787(8) yes
I22 I21 5_454 1.317(5) no
I22 I22 5_454 1.564(9) no
